data_2214542
loop_
_publ_author_name
'B. Thimme Gowda'
'Sabine Foro'
'Hartmut Fuess '

_publ_section_title
;
 2,2,2-Trichloro-<i>N</i>-(2,4-dichlorophenyl)acetamide
;
_journal_coeditor_code BT2420
_journal_issue 8
_journal_name_full 'Acta Crystallographica Section E'
_journal_page_first o3391
_journal_page_last o3391
_journal_paper_doi 10.1107/S160053680703187X
_journal_volume 63
_journal_year 2007
_chemical_formula_iupac 'C8 H4 Cl5 N O'
_chemical_formula_moiety 'C8 H4 Cl5 N O'
_chemical_formula_sum 'C8 H4 Cl5 N O'
_chemical_formula_weight 307.37
_chemical_name_systematic
;
2,2,2-Trichloro-<i>N</i>-(2,4-dichlorophenyl)acetamide
;
_space_group_IT_number 61
_symmetry_cell_setting orthorhombic
_symmetry_space_group_name_Hall '-P 2ac 2ab'
_symmetry_space_group_name_H-M 'P b c a'
_atom_sites_solution_hydrogens geom
_atom_sites_solution_primary direct
_atom_sites_solution_secondary difmap
_audit_creation_method SHELXL-97
_cell_angle_alpha 90.00
_cell_angle_beta 90.00
_cell_angle_gamma 90.00
_cell_formula_units_Z 8
_cell_length_a 14.306(2)
_cell_length_b 8.625(2)
_cell_length_c 18.317(4)
_cell_measurement_reflns_used 25
_cell_measurement_temperature 299(2)
_cell_measurement_theta_max 19.05
_cell_measurement_theta_min 5.74
_cell_volume 2260.1(8)
_computing_cell_refinement CAD-4-PC
_computing_data_collection 'CAD-4-PC (Enraf-Nonius, 1996)'
_computing_data_reduction 'REDU4 (Stoe & Cie, 1987)'
_computing_molecular_graphics
;
ORTEP-3 (Farrugia, 1997) and PLATON (Spek, 2003)
;
_computing_publication_material SHELXL97
_computing_structure_refinement 'SHELXL97 (Sheldrick, 1997)'
_computing_structure_solution 'SHELXS97 (Sheldrick, 1997)'
_diffrn_ambient_temperature 299(2)
_diffrn_measured_fraction_theta_full 1.000
_diffrn_measured_fraction_theta_max 1.000
_diffrn_measurement_device_type 'Enraf-Nonius CAD-4'
_diffrn_measurement_method \w/2\q
_diffrn_radiation_monochromator graphite
_diffrn_radiation_source 'fine-focus sealed tube'
_diffrn_radiation_type CuK\a
_diffrn_radiation_wavelength 1.54180
_diffrn_reflns_av_R_equivalents 0.0344
_diffrn_reflns_av_sigmaI/netI 0.0342
_diffrn_reflns_limit_h_max 0
_diffrn_reflns_limit_h_min -17
_diffrn_reflns_limit_k_max 0
_diffrn_reflns_limit_k_min -10
_diffrn_reflns_limit_l_max 21
_diffrn_reflns_limit_l_min -21
_diffrn_reflns_number 3958
_diffrn_reflns_theta_full 66.98
_diffrn_reflns_theta_max 66.98
_diffrn_reflns_theta_min 4.83
_diffrn_standards_decay_% 1.0
_diffrn_standards_interval_time 120
_diffrn_standards_number 3
_exptl_absorpt_coefficient_mu 11.468
_exptl_absorpt_correction_T_max 0.1991
_exptl_absorpt_correction_T_min 0.0914
_exptl_absorpt_correction_type psi-scan
_exptl_absorpt_process_details '(North <i>et al.</i>,  1968)'
_exptl_crystal_colour colourless
_exptl_crystal_density_diffrn 1.807
_exptl_crystal_density_method 'not measured'
_exptl_crystal_description rod
_exptl_crystal_F_000 1216
_exptl_crystal_size_max 0.40
_exptl_crystal_size_mid 0.25
_exptl_crystal_size_min 0.25
_refine_diff_density_max 0.612
_refine_diff_density_min -0.572
_refine_ls_extinction_coef 0.0026(3)
_refine_ls_extinction_expression Fc^*^=kFc[1+0.001xFc^2^\l^3^/sin(2\q)]^-1/4^
_refine_ls_extinction_method SHELXL97
_refine_ls_goodness_of_fit_ref 1.039
_refine_ls_hydrogen_treatment constr
_refine_ls_matrix_type full
_refine_ls_number_parameters 137
_refine_ls_number_reflns 2017
_refine_ls_number_restraints 0
_refine_ls_restrained_S_all 1.039
_refine_ls_R_factor_all 0.0606
_refine_ls_R_factor_gt 0.0554
_refine_ls_shift/su_max 0.001
_refine_ls_shift/su_mean 0.000
_refine_ls_structure_factor_coef Fsqd
_refine_ls_weighting_details 'calc w=1/[\s^2^(Fo^2^)+(0.1016P)^2^+1.9543P] where P=(Fo^2^+2Fc^2^)/3'
_refine_ls_weighting_scheme calc
_refine_ls_wR_factor_gt 0.1497
_refine_ls_wR_factor_ref 0.1556
_reflns_number_gt 1780
_reflns_number_total 2017
_reflns_threshold_expression I>2\s(I)
_cod_data_source_file bt2420.cif
_cod_data_source_block I
_cod_depositor_comments
;
The following automatic conversions were performed:
'_exptl_absorpt_correction_type' value 'Psi-scan' changed to 'psi-scan'
according to '/home/saulius/struct/CIF-dictionaries/cif_core.dic'
dictionary named 'cif_core.dic' version 2.4.1 from 2010-06-29.

Automatic conversion script
Id: cif_fix_enum 1527 2010-12-29 10:47:43Z saulius 

The following automatic conversions were performed:

'_exptl_absorpt_correction_type' value 'Psi-scan' changed to
'psi-scan' according to
/home/saulius/struct/CIF-dictionaries/cif_core.dic dictionary named
'cif_core.dic' version 2.4.1 from 2010-06-29.

Automatic conversion script
Id: cif_fix_values 1715 2011-07-08 13:25:40Z adriana 
;
_cod_database_code 2214542
_cod_database_fobs_code 2214542

loop_
_symmetry_equiv_pos_as_xyz
'x, y, z'
'-x+1/2, -y, z+1/2'
'x+1/2, -y+1/2, -z'
'-x, y+1/2, -z+1/2'
'-x, -y, -z'
'x-1/2, y, -z-1/2'
'-x-1/2, y-1/2, z'
'x, -y-1/2, z-1/2'

loop_
_atom_site_type_symbol
_atom_site_label
_atom_site_fract_x
_atom_site_fract_y
_atom_site_fract_z
_atom_site_U_iso_or_equiv
_atom_site_adp_type
_atom_site_calc_flag
_atom_site_refinement_flags
_atom_site_occupancy
C C4 0.8787(2) 0.4639(4) 0.21953(18) 0.0379(7) Uani d . 1
C C5 0.7991(2) 0.4206(4) 0.27435(17) 0.0363(7) Uani d . 1
C C8 0.7702(2) 0.2521(4) 0.38080(17) 0.0376(7) Uani d . 1
C C9 0.8146(2) 0.1638(4) 0.43387(17) 0.0411(7) Uani d . 1
C C10 0.7655(3) 0.0913(4) 0.48874(18) 0.0455(8) Uani d . 1
H H10 0.7961 0.0307 0.5233 0.055 Uiso calc R 1
C C11 0.6702(3) 0.1103(4) 0.49132(17) 0.0441(8) Uani d . 1
C C12 0.6239(2) 0.1961(5) 0.4390(2) 0.0473(8) Uani d . 1
H H12 0.5592 0.2064 0.4410 0.057 Uiso calc R 1
C C13 0.6742(2) 0.2669(4) 0.38368(18) 0.0444(8) Uani d . 1
H H13 0.6431 0.3245 0.3483 0.053 Uiso calc R 1
N N7 0.8264(2) 0.3205(4) 0.32653(15) 0.0432(7) Uani d . 1
H H7N 0.8846 0.2955 0.3267 0.052 Uiso calc R 1
O O6 0.72271(18) 0.4723(3) 0.26554(15) 0.0549(7) Uani d . 1
Cl Cl1 0.85165(7) 0.63777(11) 0.17582(6) 0.0615(4) Uani d . 1
Cl Cl2 0.88387(7) 0.31299(12) 0.15463(5) 0.0555(3) Uani d . 1
Cl Cl3 0.98924(6) 0.48027(15) 0.26205(5) 0.0634(4) Uani d . 1
Cl Cl14 0.93496(6) 0.13974(14) 0.43103(6) 0.0628(4) Uani d . 1
Cl Cl15 0.60865(8) 0.02480(14) 0.56195(5) 0.0654(4) Uani d . 1

loop_
_atom_site_aniso_label
_atom_site_aniso_U_11
_atom_site_aniso_U_22
_atom_site_aniso_U_33
_atom_site_aniso_U_12
_atom_site_aniso_U_13
_atom_site_aniso_U_23
C4 0.0413(16) 0.0405(17) 0.0317(15) 0.0016(13) 0.0019(12) 0.0003(14)
C5 0.0360(15) 0.0407(15) 0.0323(15) -0.0028(13) 0.0027(12) -0.0064(13)
C8 0.0427(16) 0.0431(16) 0.0269(14) -0.0022(13) 0.0021(12) -0.0029(13)
C9 0.0388(16) 0.0503(18) 0.0343(16) -0.0006(14) -0.0053(12) -0.0033(14)
C10 0.056(2) 0.0504(18) 0.0299(16) -0.0004(16) -0.0030(14) 0.0018(14)
C11 0.0546(19) 0.0504(18) 0.0273(15) -0.0053(15) 0.0073(13) -0.0009(14)
C12 0.0396(16) 0.055(2) 0.047(2) -0.0009(15) 0.0063(14) 0.0037(17)
C13 0.0449(16) 0.0541(19) 0.0341(15) 0.0038(15) 0.0027(13) 0.0058(15)
N7 0.0348(13) 0.0548(17) 0.0400(15) 0.0028(12) 0.0055(11) 0.0101(13)
O6 0.0440(14) 0.0669(17) 0.0539(16) 0.0076(12) 0.0069(11) 0.0172(13)
Cl1 0.0623(6) 0.0503(6) 0.0718(7) 0.0066(4) 0.0147(5) 0.0210(5)
Cl2 0.0710(6) 0.0582(6) 0.0373(5) 0.0051(4) 0.0075(4) -0.0117(4)
Cl3 0.0425(5) 0.0980(8) 0.0499(6) -0.0173(5) -0.0058(4) 0.0079(5)
Cl14 0.0406(5) 0.0869(8) 0.0610(6) 0.0034(4) -0.0072(4) 0.0154(5)
Cl15 0.0772(7) 0.0718(7) 0.0473(6) -0.0046(5) 0.0198(4) 0.0156(5)

loop_
_atom_type_symbol
_atom_type_description
_atom_type_scat_dispersion_real
_atom_type_scat_dispersion_imag
_atom_type_scat_source
C C 0.0181 0.0091 'International Tables Vol C Tables 4.2.6.8 and 6.1.1.4'
H H 0.0000 0.0000 'International Tables Vol C Tables 4.2.6.8 and 6.1.1.4'
N N 0.0311 0.0180 'International Tables Vol C Tables 4.2.6.8 and 6.1.1.4'
O O 0.0492 0.0322 'International Tables Vol C Tables 4.2.6.8 and 6.1.1.4'
Cl Cl 0.3639 0.7018 'International Tables Vol C Tables 4.2.6.8 and 6.1.1.4'

loop_
_geom_angle_atom_site_label_1
_geom_angle_atom_site_label_2
_geom_angle_atom_site_label_3
_geom_angle
C5 C4 Cl1 109.8(2)
C5 C4 Cl2 106.7(2)
Cl1 C4 Cl2 109.54(18)
C5 C4 Cl3 112.8(2)
Cl1 C4 Cl3 109.38(18)
Cl2 C4 Cl3 108.55(18)
O6 C5 N7 127.1(3)
O6 C5 C4 119.5(3)
N7 C5 C4 113.4(3)
C13 C8 C9 118.6(3)
C13 C8 N7 123.8(3)
C9 C8 N7 117.6(3)
C10 C9 C8 121.8(3)
C10 C9 Cl14 118.3(3)
C8 C9 Cl14 119.9(3)
C11 C10 C9 118.5(3)
C11 C10 H10 120.7
C9 C10 H10 120.7
C10 C11 C12 121.1(3)
C10 C11 Cl15 118.7(3)
C12 C11 Cl15 120.2(3)
C11 C12 C13 119.7(3)
C11 C12 H12 120.1
C13 C12 H12 120.1
C8 C13 C12 120.3(3)
C8 C13 H13 119.9
C12 C13 H13 119.9
C5 N7 C8 127.1(3)
C5 N7 H7N 116.4
C8 N7 H7N 116.4

loop_
_geom_bond_atom_site_label_1
_geom_bond_atom_site_label_2
_geom_bond_distance
C4 C5 1.564(4)
C4 Cl1 1.744(3)
C4 Cl2 1.764(3)
C4 Cl3 1.769(3)
C5 O6 1.190(4)
C5 N7 1.347(4)
C8 C13 1.381(5)
C8 C9 1.389(5)
C8 N7 1.408(4)
C9 C10 1.377(5)
C9 Cl14 1.735(3)
C10 C11 1.374(5)
C10 H10 0.9300
C11 C12 1.379(5)
C11 Cl15 1.730(3)
C12 C13 1.385(5)
C12 H12 0.9300
C13 H13 0.9300
N7 H7N 0.8600

loop_
_geom_hbond_atom_site_label_D
_geom_hbond_atom_site_label_H
_geom_hbond_atom_site_label_A
_geom_hbond_distance_DH
_geom_hbond_distance_HA
_geom_hbond_distance_DA
_geom_hbond_angle_DHA
N7 H7N Cl3 0.86 2.49 2.953(3) 114.8
N7 H7N Cl14 0.86 2.44 2.916(3) 115.2

loop_
_geom_torsion_atom_site_label_1
_geom_torsion_atom_site_label_2
_geom_torsion_atom_site_label_3
_geom_torsion_atom_site_label_4
_geom_torsion
Cl1 C4 C5 O6 23.0(4)
Cl2 C4 C5 O6 -95.6(3)
Cl3 C4 C5 O6 145.3(3)
Cl1 C4 C5 N7 -159.3(2)
Cl2 C4 C5 N7 82.1(3)
Cl3 C4 C5 N7 -37.0(3)
C13 C8 C9 C10 0.0(5)
N7 C8 C9 C10 -179.4(3)
C13 C8 C9 Cl14 178.8(3)
N7 C8 C9 Cl14 -0.6(4)
C8 C9 C10 C11 -1.4(5)
Cl14 C9 C10 C11 179.8(3)
C9 C10 C11 C12 2.0(6)
C9 C10 C11 Cl15 -177.8(3)
C10 C11 C12 C13 -1.2(6)
Cl15 C11 C12 C13 178.6(3)
C9 C8 C13 C12 0.7(5)
N7 C8 C13 C12 -179.9(3)
C11 C12 C13 C8 -0.2(6)
O6 C5 N7 C8 1.7(6)
C4 C5 N7 C8 -175.7(3)
C13 C8 N7 C5 7.0(5)
C9 C8 N7 C5 -173.7(3)

loop_
_cod_related_entry_id
_cod_related_entry_database
_cod_related_entry_code
1 ChemSpider 158411
